data_4069297
loop_
_publ_author_name
'Samant, Rahul G.'
'Trepanier, Steven J.'
'Wigginton, James R.'
'Xu, Li'
'Bierenstiel, Matthias'
'McDonald, Robert'
'Ferguson, Michael J.'
'Cowie, Martin'

_publ_section_title
;
 Unsymmetrically Bridged Methyl Groups as Intermediates in the
 Transformation of Bridging Methylene to Bridging Acetyl Groups: Ligand
 Migrations and Migratory Insertions in Mixed Iridium/Ruthenium Complexes
;
_journal_issue 12
_journal_name_full Organometallics
_journal_page_first 3407
_journal_paper_doi 10.1021/om900127u
_journal_volume 28
_journal_year 2009
_chemical_formula_moiety 'C55 H47 F3 Ir O6 P4 Ru S, C F3 O3 S, 2(C H2 Cl2)'
_chemical_formula_sum 'C58 H51 Cl4 F6 Ir O9 P4 Ru S2'
_chemical_formula_weight 1629.06
_chemical_name_systematic
;

 ?

;
_space_group_IT_number 19
_symmetry_cell_setting orthorhombic
_symmetry_space_group_name_Hall 'P 2ac 2ab'
_symmetry_space_group_name_H-M 'P 21 21 21'
_atom_sites_solution_hydrogens geom
_atom_sites_solution_primary direct
_atom_sites_solution_secondary difmap
_audit_creation_method SHELXL-97
_cell_angle_alpha 90.00
_cell_angle_beta 90.00
_cell_angle_gamma 90.00
_cell_formula_units_Z 4
_cell_length_a 14.6094(12)
_cell_length_b 17.0071(14)
_cell_length_c 24.688(2)
_cell_measurement_reflns_used 4777
_cell_measurement_temperature 193(2)
_cell_measurement_theta_max 25.89
_cell_measurement_theta_min 2.47
_cell_volume 6134.1(9)
_computing_cell_refinement 'Bruker SAINT (Bruker, 1997)'
_computing_data_collection 'Bruker SMART (Bruker, 1997)'
_computing_data_reduction 'Bruker SAINT (Bruker, 1997)'
_computing_molecular_graphics 'Bruker SHELXTL (Bruker, 1997)'
_computing_publication_material 'Bruker SHELXTL (Bruker, 1997)'
_computing_structure_refinement 'SHELXL-97 (Sheldrick, 1997)'
_computing_structure_solution 'SHELXS-97 (Sheldrick, 1990)'
_diffrn_ambient_temperature 193(2)
_diffrn_detector_area_resol_mean 8.192
_diffrn_measured_fraction_theta_full 0.999
_diffrn_measured_fraction_theta_max 0.999
_diffrn_measurement_device_type 'Bruker PLATFORM diffractometer/SMART 1000 CCD area detector'
_diffrn_measurement_method '\w scans'
_diffrn_radiation_monochromator graphite
_diffrn_radiation_source 'fine-focus sealed tube'
_diffrn_radiation_type MoK\a
_diffrn_radiation_wavelength 0.71073
_diffrn_reflns_av_R_equivalents 0.0782
_diffrn_reflns_av_sigmaI/netI 0.0728
_diffrn_reflns_limit_h_max 18
_diffrn_reflns_limit_h_min -18
_diffrn_reflns_limit_k_max 21
_diffrn_reflns_limit_k_min -20
_diffrn_reflns_limit_l_max 30
_diffrn_reflns_limit_l_min -30
_diffrn_reflns_number 42641
_diffrn_reflns_theta_full 26.40
_diffrn_reflns_theta_max 26.40
_diffrn_reflns_theta_min 1.45
_diffrn_standards_decay_% 0
_diffrn_standards_interval_time 0
_diffrn_standards_number 0
_exptl_absorpt_coefficient_mu 2.834
_exptl_absorpt_correction_T_max 0.8951
_exptl_absorpt_correction_T_min 0.5262
_exptl_absorpt_correction_type multi-scan
_exptl_absorpt_process_details 'SADABS (Sheldrick, 1996)'
_exptl_crystal_colour orange
_exptl_crystal_density_diffrn 1.764
_exptl_crystal_density_method 'not measured'
_exptl_crystal_description plate
_exptl_crystal_F_000 3224
_exptl_crystal_size_max 0.26
_exptl_crystal_size_mid 0.16
_exptl_crystal_size_min 0.04
_refine_diff_density_max 1.446
_refine_diff_density_min -1.047
_refine_diff_density_rms 0.138
_refine_ls_abs_structure_details 'Flack H D (1983), Acta Cryst. A39, 876-881'
_refine_ls_abs_structure_Flack 0.596(5)
_refine_ls_extinction_method none
_refine_ls_goodness_of_fit_ref 1.026
_refine_ls_hydrogen_treatment constr
_refine_ls_matrix_type full
_refine_ls_number_parameters 768
_refine_ls_number_reflns 12557
_refine_ls_number_restraints 0
_refine_ls_restrained_S_all 1.026
_refine_ls_R_factor_all 0.0623
_refine_ls_R_factor_gt 0.0418
_refine_ls_shift/su_max 0.004
_refine_ls_shift/su_mean 0.000
_refine_ls_structure_factor_coef Fsqd
_refine_ls_weighting_details 'calc w=1/[\s^2^(Fo^2^)+(0.0433P)^2^+0.0000P] where P=(Fo^2^+2Fc^2^)/3'
_refine_ls_weighting_scheme calc
_refine_ls_wR_factor_gt 0.0867
_refine_ls_wR_factor_ref 0.0943
_reflns_number_gt 10244
_reflns_number_total 12557
_reflns_threshold_expression I>2\s(I)
_cod_data_source_file om900127u_si_002.cif
_cod_data_source_block 11
_cod_depositor_comments
;
The following automatic conversions were performed:

'_symmetry_cell_setting' value 'Orthorhombic' changed to
'orthorhombic' according to
/home/saulius/struct/CIF-dictionaries/cif_core.dic dictionary named
'cif_core.dic' version 2.4.2 from 2011-04-26.

Automatic conversion script
Id: cif_fix_values 1715 2011-07-08 13:25:40Z adriana 
;
_cod_original_cell_volume 6133.9(9)
_cod_database_code 4069297

loop_
_symmetry_equiv_pos_as_xyz
'x, y, z'
'-x+1/2, -y, z+1/2'
'-x, y+1/2, -z+1/2'
'x+1/2, -y+1/2, -z'

loop_
_atom_site_label
_atom_site_type_symbol
_atom_site_fract_x
_atom_site_fract_y
_atom_site_fract_z
_atom_site_U_iso_or_equiv
_atom_site_adp_type
_atom_site_occupancy
_atom_site_symmetry_multiplicity
_atom_site_calc_flag
_atom_site_refinement_flags
Ir Ir 0.018492(19) -0.118687(15) 0.155034(10) 0.02255(7) Uani 1 1 d .
Ru Ru 0.02133(4) 0.02629(3) 0.11012(2) 0.02102(12) Uani 1 1 d .
S1 S 0.00336(14) -0.16736(11) 0.28733(7) 0.0332(5) Uani 1 1 d .
P1 P -0.13826(13) -0.13369(11) 0.14424(7) 0.0251(4) Uani 1 1 d .
P2 P -0.13937(13) 0.02227(12) 0.08873(7) 0.0231(4) Uani 1 1 d .
P3 P 0.17662(12) -0.12996(11) 0.15683(8) 0.0242(4) Uani 1 1 d .
P4 P 0.18625(13) 0.03007(11) 0.10713(7) 0.0221(4) Uani 1 1 d .
F1 F -0.0139(4) -0.1505(3) 0.39086(17) 0.0642(15) Uani 1 1 d .
F2 F -0.0792(4) -0.0602(4) 0.3457(3) 0.0773(19) Uani 1 1 d .
F3 F 0.0642(4) -0.0601(3) 0.3533(2) 0.0730(18) Uani 1 1 d .
O1 O 0.0213(5) 0.1857(3) 0.0559(2) 0.0476(14) Uani 1 1 d .
O2 O 0.0017(4) 0.0903(3) 0.22317(19) 0.0414(16) Uani 1 1 d .
O3 O 0.0325(3) -0.0610(3) 0.04896(17) 0.0248(11) Uani 1 1 d .
O4 O 0.0093(3) -0.1075(3) 0.24463(17) 0.0340(12) Uani 1 1 d .
O5 O 0.0859(5) -0.2099(4) 0.2954(3) 0.063(2) Uani 1 1 d .
O6 O -0.0787(5) -0.2117(4) 0.2859(3) 0.062(2) Uani 1 1 d .
C1 C 0.0234(5) 0.1245(4) 0.0746(3) 0.0290(14) Uani 1 1 d .
C2 C 0.0099(5) 0.0699(4) 0.1788(3) 0.0302(17) Uani 1 1 d .
C3 C 0.0283(5) -0.1244(4) 0.0776(3) 0.0265(15) Uani 1 1 d .
C4 C 0.0312(5) -0.1995(4) 0.0452(3) 0.0316(17) Uani 1 1 d .
H4A H -0.0259 -0.2051 0.0247 0.038 Uiso 1 1 calc R
H4B H 0.0383 -0.2443 0.0698 0.038 Uiso 1 1 calc R
H4C H 0.0830 -0.1978 0.0200 0.038 Uiso 1 1 calc R
C5 C -0.0077(6) -0.1061(5) 0.3480(3) 0.045(2) Uani 1 1 d .
C10 C -0.1784(5) -0.0799(4) 0.0849(3) 0.0255(17) Uani 1 1 d .
H10A H -0.2461 -0.0814 0.0834 0.031 Uiso 1 1 calc R
H10B H -0.1543 -0.1048 0.0516 0.031 Uiso 1 1 calc R
C11 C -0.2240(5) -0.1076(5) 0.1949(3) 0.0275(17) Uani 1 1 d .
C12 C -0.2048(5) -0.0553(5) 0.2358(3) 0.0345(19) Uani 1 1 d .
H12 H -0.1443 -0.0359 0.2407 0.041 Uiso 1 1 calc R
C13 C -0.2750(6) -0.0311(6) 0.2698(3) 0.044(2) Uani 1 1 d .
H13 H -0.2623 0.0048 0.2983 0.053 Uiso 1 1 calc R
C14 C -0.3627(6) -0.0586(6) 0.2627(4) 0.049(2) Uani 1 1 d .
H14 H -0.4108 -0.0410 0.2857 0.059 Uiso 1 1 calc R
C15 C -0.3800(5) -0.1118(6) 0.2221(3) 0.043(2) Uani 1 1 d .
H15 H -0.4404 -0.1312 0.2171 0.051 Uiso 1 1 calc R
C16 C -0.3114(5) -0.1372(5) 0.1888(3) 0.0351(19) Uani 1 1 d .
H16 H -0.3238 -0.1751 0.1616 0.042 Uiso 1 1 calc R
C20 C 0.2312(5) -0.0694(4) 0.1046(3) 0.0246(17) Uani 1 1 d .
H20A H 0.2982 -0.0684 0.1104 0.030 Uiso 1 1 calc R
H20B H 0.2194 -0.0924 0.0684 0.030 Uiso 1 1 calc R
C21 C -0.1581(5) -0.2360(5) 0.1280(3) 0.0278(17) Uani 1 1 d .
C22 C -0.1160(5) -0.2933(4) 0.1601(4) 0.0379(19) Uani 1 1 d .
H22 H -0.0839 -0.2773 0.1917 0.046 Uiso 1 1 calc R
C23 C -0.1196(6) -0.3712(5) 0.1476(4) 0.046(2) Uani 1 1 d .
H23 H -0.0906 -0.4087 0.1704 0.055 Uiso 1 1 calc R
C24 C -0.1654(6) -0.3955(5) 0.1017(4) 0.047(2) Uani 1 1 d .
H24 H -0.1674 -0.4497 0.0924 0.056 Uiso 1 1 calc R
C25 C -0.2083(6) -0.3404(5) 0.0695(3) 0.043(2) Uani 1 1 d .
H25 H -0.2403 -0.3571 0.0380 0.051 Uiso 1 1 calc R
C26 C -0.2053(6) -0.2615(5) 0.0822(4) 0.037(2) Uani 1 1 d .
H26 H -0.2355 -0.2244 0.0597 0.045 Uiso 1 1 calc R
C31 C -0.1634(5) 0.0584(4) 0.0203(3) 0.0254(16) Uani 1 1 d .
C32 C -0.1142(6) 0.0290(5) -0.0234(3) 0.041(2) Uani 1 1 d .
H32 H -0.0658 -0.0073 -0.0176 0.050 Uiso 1 1 calc R
C33 C -0.1362(7) 0.0529(6) -0.0756(3) 0.050(2) Uani 1 1 d .
H33 H -0.1027 0.0329 -0.1056 0.060 Uiso 1 1 calc R
C34 C -0.2062(6) 0.1054(5) -0.0839(3) 0.045(2) Uani 1 1 d .
H34 H -0.2204 0.1219 -0.1197 0.054 Uiso 1 1 calc R
C35 C -0.2550(6) 0.1338(6) -0.0417(4) 0.049(3) Uani 1 1 d .
H35 H -0.3039 0.1695 -0.0480 0.059 Uiso 1 1 calc R
C36 C -0.2339(5) 0.1110(6) 0.0105(3) 0.044(2) Uani 1 1 d .
H36 H -0.2681 0.1316 0.0401 0.052 Uiso 1 1 calc R
C41 C -0.2214(5) 0.0741(4) 0.1305(3) 0.0264(17) Uani 1 1 d .
C42 C -0.1961(5) 0.1430(4) 0.1571(3) 0.0343(18) Uani 1 1 d .
H42 H -0.1346 0.1610 0.1559 0.041 Uiso 1 1 calc R
C43 C -0.2621(6) 0.1848(5) 0.1852(3) 0.039(2) Uani 1 1 d .
H43 H -0.2457 0.2325 0.2027 0.046 Uiso 1 1 calc R
C44 C -0.3501(6) 0.1587(5) 0.1882(3) 0.042(2) Uani 1 1 d .
H44 H -0.3941 0.1876 0.2083 0.051 Uiso 1 1 calc R
C45 C -0.3755(5) 0.0908(5) 0.1623(3) 0.038(2) Uani 1 1 d .
H45 H -0.4370 0.0730 0.1643 0.045 Uiso 1 1 calc R
C46 C -0.3128(5) 0.0490(5) 0.1339(3) 0.0312(18) Uani 1 1 d .
H46 H -0.3310 0.0021 0.1160 0.037 Uiso 1 1 calc R
C51 C 0.2447(4) -0.1108(5) 0.2173(3) 0.0250(16) Uani 1 1 d .
C52 C 0.2182(5) -0.0548(5) 0.2542(3) 0.0317(18) Uani 1 1 d .
H52 H 0.1612 -0.0285 0.2504 0.038 Uiso 1 1 calc R
C53 C 0.2762(6) -0.0373(5) 0.2970(3) 0.041(2) Uani 1 1 d .
H53 H 0.2591 0.0023 0.3223 0.049 Uiso 1 1 calc R
C54 C 0.3580(6) -0.0764(6) 0.3035(3) 0.045(2) Uani 1 1 d .
H54 H 0.3967 -0.0642 0.3333 0.054 Uiso 1 1 calc R
C55 C 0.3833(5) -0.1323(5) 0.2672(3) 0.040(2) Uani 1 1 d .
H55 H 0.4397 -0.1593 0.2715 0.049 Uiso 1 1 calc R
C56 C 0.3266(5) -0.1501(5) 0.2236(3) 0.0320(19) Uani 1 1 d .
H56 H 0.3442 -0.1893 0.1983 0.038 Uiso 1 1 calc R
C61 C 0.1975(5) -0.2319(5) 0.1386(3) 0.0326(19) Uani 1 1 d .
C62 C 0.1514(6) -0.2891(5) 0.1684(3) 0.040(2) Uani 1 1 d .
H62 H 0.1180 -0.2743 0.1998 0.048 Uiso 1 1 calc R
C63 C 0.1537(6) -0.3664(5) 0.1529(4) 0.047(2) Uani 1 1 d .
H63 H 0.1213 -0.4049 0.1732 0.056 Uiso 1 1 calc R
C64 C 0.2030(6) -0.3882(6) 0.1077(4) 0.052(2) Uani 1 1 d .
H64 H 0.2035 -0.4416 0.0964 0.063 Uiso 1 1 calc R
C65 C 0.2512(7) -0.3333(6) 0.0792(4) 0.055(3) Uani 1 1 d .
H65 H 0.2865 -0.3491 0.0488 0.066 Uiso 1 1 calc R
C66 C 0.2491(6) -0.2544(5) 0.0941(3) 0.040(2) Uani 1 1 d .
H66 H 0.2827 -0.2164 0.0741 0.048 Uiso 1 1 calc R
C71 C 0.2244(5) 0.0738(4) 0.0435(3) 0.0266(17) Uani 1 1 d .
C72 C 0.1892(5) 0.0434(5) -0.0049(3) 0.0342(19) Uani 1 1 d .
H72 H 0.1482 0.0001 -0.0044 0.041 Uiso 1 1 calc R
C73 C 0.2154(6) 0.0777(5) -0.0539(3) 0.042(2) Uani 1 1 d .
H73 H 0.1916 0.0573 -0.0869 0.051 Uiso 1 1 calc R
C74 C 0.2738(6) 0.1392(6) -0.0556(4) 0.047(2) Uani 1 1 d .
H74 H 0.2906 0.1614 -0.0895 0.056 Uiso 1 1 calc R
C75 C 0.3090(7) 0.1697(6) -0.0084(4) 0.055(3) Uani 1 1 d .
H75 H 0.3492 0.2136 -0.0093 0.066 Uiso 1 1 calc R
C76 C 0.2846(6) 0.1348(5) 0.0409(3) 0.041(2) Uani 1 1 d .
H76 H 0.3108 0.1542 0.0735 0.049 Uiso 1 1 calc R
C81 C 0.2510(4) 0.0828(4) 0.1583(3) 0.0244(15) Uani 1 1 d .
C82 C 0.2134(6) 0.1512(5) 0.1802(3) 0.035(2) Uani 1 1 d .
H82 H 0.1545 0.1683 0.1690 0.043 Uiso 1 1 calc R
C83 C 0.2609(6) 0.1933(5) 0.2175(3) 0.044(2) Uani 1 1 d .
H83 H 0.2354 0.2405 0.2314 0.053 Uiso 1 1 calc R
C84 C 0.3459(6) 0.1686(6) 0.2356(4) 0.053(3) Uani 1 1 d .
H84 H 0.3782 0.1983 0.2620 0.064 Uiso 1 1 calc R
C85 C 0.3831(5) 0.1006(5) 0.2150(3) 0.041(2) Uani 1 1 d .
H85 H 0.4406 0.0825 0.2279 0.049 Uiso 1 1 calc R
C86 C 0.3369(5) 0.0582(5) 0.1753(3) 0.0315(18) Uani 1 1 d .
H86 H 0.3641 0.0126 0.1599 0.038 Uiso 1 1 calc R
S2 S -0.00513(13) 0.11928(13) 0.56676(8) 0.0429(5) Uani 1 1 d .
F91 F -0.0231(5) 0.0859(4) 0.4648(2) 0.0805(18) Uani 1 1 d .
F92 F -0.0694(6) -0.0037(4) 0.5184(3) 0.124(3) Uani 1 1 d .
F93 F 0.0752(5) 0.0150(4) 0.5059(3) 0.090(2) Uani 1 1 d .
O91 O 0.0188(5) 0.0716(4) 0.6121(2) 0.075(2) Uani 1 1 d .
O92 O 0.0616(5) 0.1762(4) 0.5491(3) 0.069(2) Uani 1 1 d .
O93 O -0.0970(4) 0.1472(4) 0.5677(3) 0.066(2) Uani 1 1 d .
C90 C -0.0052(7) 0.0489(6) 0.5108(4) 0.057(3) Uani 1 1 d .
Cl1S Cl 0.0452(2) -0.26637(19) 0.63598(12) 0.0791(9) Uani 1 1 d .
Cl2S Cl -0.0417(3) -0.1904(2) 0.54524(13) 0.1069(13) Uani 1 1 d .
C1S C -0.0369(11) -0.2791(8) 0.5834(6) 0.124(6) Uani 1 1 d .
H1SA H -0.0977 -0.2909 0.5991 0.149 Uiso 1 1 calc R
H1SB H -0.0188 -0.3235 0.5597 0.149 Uiso 1 1 calc R
Cl3S Cl 0.4422(2) -0.3449(2) 0.17744(12) 0.1047(13) Uani 1 1 d .
Cl4S Cl 0.5615(2) -0.4098(2) 0.09716(14) 0.0944(11) Uani 1 1 d .
C2S C 0.5101(14) -0.3316(7) 0.1195(5) 0.153(9) Uani 1 1 d .
H2SA H 0.4709 -0.3105 0.0902 0.184 Uiso 1 1 calc R
H2SB H 0.5571 -0.2913 0.1277 0.184 Uiso 1 1 calc R

loop_
_atom_site_aniso_label
_atom_site_aniso_U_11
_atom_site_aniso_U_22
_atom_site_aniso_U_33
_atom_site_aniso_U_23
_atom_site_aniso_U_13
_atom_site_aniso_U_12
Ir 0.02342(11) 0.02341(12) 0.02081(12) 0.00222(12) 0.00028(13) -0.00093(13)
Ru 0.0230(3) 0.0219(3) 0.0182(3) 0.0001(2) 0.0005(3) -0.0005(3)
S1 0.0433(16) 0.0303(10) 0.0258(9) 0.0028(7) 0.0005(8) -0.0013(8)
P1 0.0251(10) 0.0266(11) 0.0237(10) 0.0028(8) 0.0002(8) -0.0037(7)
P2 0.0235(10) 0.0256(10) 0.0202(9) 0.0018(8) -0.0009(8) -0.0003(8)
P3 0.0261(9) 0.0246(10) 0.0219(9) 0.0026(9) 0.0005(8) 0.0024(7)
P4 0.0254(10) 0.0239(10) 0.0171(9) -0.0024(8) 0.0018(8) 0.0005(8)
F1 0.098(4) 0.070(3) 0.025(2) 0.018(2) 0.002(3) -0.006(3)
F2 0.096(4) 0.088(4) 0.048(3) -0.002(4) 0.018(4) 0.052(4)
F3 0.096(5) 0.068(4) 0.055(4) -0.011(3) -0.006(3) -0.036(3)
O1 0.056(4) 0.032(3) 0.055(4) 0.013(3) -0.002(3) 0.001(3)
O2 0.050(5) 0.051(3) 0.024(3) -0.008(2) 0.002(3) 0.001(3)
O3 0.028(3) 0.025(2) 0.022(2) 0.003(2) 0.000(2) -0.003(2)
O4 0.038(3) 0.048(3) 0.016(2) 0.006(2) 0.000(2) 0.003(3)
O5 0.074(5) 0.060(5) 0.055(4) 0.016(4) 0.009(4) 0.036(4)
O6 0.077(5) 0.066(5) 0.042(4) 0.006(3) -0.005(3) -0.040(4)
C1 0.025(3) 0.031(4) 0.031(4) -0.007(3) 0.003(3) -0.002(4)
C2 0.031(4) 0.028(4) 0.032(4) 0.004(3) -0.002(3) 0.000(3)
C3 0.014(3) 0.037(4) 0.028(3) -0.006(3) -0.004(3) 0.001(4)
C4 0.030(5) 0.032(4) 0.034(4) -0.006(3) -0.003(4) 0.002(4)
C5 0.054(6) 0.048(5) 0.032(4) -0.002(4) -0.003(4) 0.000(4)
C10 0.033(4) 0.028(4) 0.015(4) 0.001(3) 0.000(3) 0.006(3)
C11 0.033(4) 0.032(5) 0.018(4) 0.007(3) 0.000(3) -0.006(3)
C12 0.030(4) 0.041(5) 0.032(4) 0.005(4) 0.001(4) 0.001(4)
C13 0.058(6) 0.055(6) 0.018(4) -0.011(4) 0.007(4) 0.002(5)
C14 0.035(5) 0.071(7) 0.041(5) 0.004(5) 0.013(4) 0.001(5)
C15 0.031(4) 0.058(6) 0.039(5) 0.007(5) 0.002(4) -0.004(4)
C16 0.036(4) 0.044(5) 0.026(4) 0.004(3) 0.004(3) -0.005(4)
C20 0.023(4) 0.033(4) 0.018(4) -0.008(3) 0.003(3) 0.001(3)
C21 0.036(5) 0.027(4) 0.021(4) 0.004(3) 0.003(3) -0.008(3)
C22 0.044(5) 0.027(4) 0.043(5) 0.003(4) -0.013(4) 0.001(3)
C23 0.062(6) 0.027(5) 0.050(6) 0.004(5) 0.001(5) 0.001(4)
C24 0.056(6) 0.027(5) 0.056(6) -0.005(4) 0.000(5) -0.004(4)
C25 0.060(6) 0.040(5) 0.028(5) -0.008(4) -0.006(4) -0.010(4)
C26 0.039(5) 0.033(5) 0.040(5) 0.001(4) -0.008(4) -0.008(4)
C31 0.025(4) 0.028(4) 0.023(4) 0.000(3) -0.007(3) -0.007(3)
C32 0.045(5) 0.055(6) 0.024(4) 0.000(4) -0.004(4) 0.008(4)
C33 0.073(7) 0.064(7) 0.014(4) -0.002(4) 0.002(4) 0.002(5)
C34 0.060(6) 0.051(6) 0.025(4) 0.014(4) -0.003(4) -0.012(5)
C35 0.053(6) 0.053(7) 0.042(5) 0.015(5) -0.008(4) 0.016(5)
C36 0.045(5) 0.055(6) 0.031(4) 0.005(5) 0.002(4) 0.008(5)
C41 0.026(4) 0.029(4) 0.024(4) 0.004(3) -0.003(3) 0.008(3)
C42 0.032(4) 0.036(5) 0.034(4) -0.002(4) 0.000(4) 0.002(3)
C43 0.043(5) 0.044(5) 0.029(5) -0.015(4) -0.002(4) 0.005(4)
C44 0.040(5) 0.053(6) 0.034(5) -0.002(4) 0.007(4) 0.012(4)
C45 0.030(4) 0.044(5) 0.039(5) 0.009(4) 0.005(4) 0.002(3)
C46 0.030(4) 0.036(5) 0.027(4) 0.007(3) 0.002(3) -0.001(3)
C51 0.022(4) 0.037(4) 0.016(3) 0.005(4) 0.006(3) -0.001(4)
C52 0.034(5) 0.037(5) 0.025(4) -0.004(4) 0.004(4) 0.002(3)
C53 0.050(5) 0.054(6) 0.018(4) -0.010(4) 0.007(4) -0.009(4)
C54 0.036(5) 0.075(7) 0.023(4) -0.003(4) -0.001(4) -0.013(4)
C55 0.021(4) 0.061(6) 0.039(5) 0.010(4) 0.005(3) 0.001(4)
C56 0.024(4) 0.049(5) 0.023(4) 0.004(4) 0.004(3) 0.003(3)
C61 0.027(4) 0.034(5) 0.037(5) 0.001(4) -0.008(3) 0.008(3)
C62 0.048(5) 0.034(5) 0.038(5) -0.001(4) 0.004(4) 0.011(4)
C63 0.048(5) 0.025(5) 0.069(6) 0.010(5) 0.001(5) -0.002(3)
C64 0.062(6) 0.025(5) 0.070(7) -0.009(5) -0.007(5) 0.006(5)
C65 0.075(8) 0.045(6) 0.044(6) -0.017(5) 0.002(5) 0.013(5)
C66 0.046(6) 0.031(5) 0.042(5) 0.002(4) 0.008(4) 0.009(4)
C71 0.030(4) 0.030(4) 0.020(4) 0.003(3) 0.005(3) 0.006(3)
C72 0.039(5) 0.040(5) 0.024(4) 0.000(4) 0.002(4) -0.007(4)
C73 0.053(6) 0.052(6) 0.021(4) 0.003(4) 0.002(4) 0.007(5)
C74 0.054(6) 0.059(7) 0.027(5) 0.018(4) 0.004(4) 0.000(5)
C75 0.078(7) 0.047(6) 0.040(6) 0.013(5) 0.012(5) -0.017(5)
C76 0.048(5) 0.043(6) 0.032(5) -0.002(4) -0.003(4) -0.011(4)
C81 0.026(4) 0.028(4) 0.019(4) -0.009(4) 0.006(3) -0.003(3)
C82 0.031(5) 0.031(5) 0.044(5) -0.009(4) -0.001(4) 0.002(4)
C83 0.038(5) 0.046(6) 0.048(6) -0.030(4) 0.002(4) 0.000(4)
C84 0.044(5) 0.070(7) 0.044(5) -0.027(5) 0.002(4) -0.007(5)
C85 0.032(4) 0.062(6) 0.029(4) -0.006(4) -0.005(3) 0.001(4)
C86 0.026(4) 0.037(5) 0.031(4) -0.004(3) 0.002(3) -0.003(3)
S2 0.0386(14) 0.0488(11) 0.0413(11) 0.0014(10) -0.0016(8) 0.0074(11)
F91 0.082(4) 0.119(5) 0.041(3) -0.001(3) -0.003(3) 0.004(4)
F92 0.172(8) 0.093(6) 0.107(6) -0.029(5) 0.028(5) -0.084(5)
F93 0.108(6) 0.081(5) 0.081(5) 0.002(4) 0.024(4) 0.049(4)
O91 0.081(5) 0.112(6) 0.033(3) 0.017(3) -0.014(4) 0.031(5)
O92 0.058(4) 0.061(5) 0.086(6) -0.012(4) 0.007(4) -0.027(4)
O93 0.052(4) 0.096(6) 0.052(4) 0.015(4) 0.003(3) 0.034(4)
C90 0.062(8) 0.064(6) 0.045(5) 0.005(5) 0.007(5) -0.019(5)
Cl1S 0.073(2) 0.095(2) 0.0690(19) -0.0039(16) 0.0080(14) 0.0161(16)
Cl2S 0.116(3) 0.134(3) 0.071(2) -0.014(2) 0.002(2) 0.056(2)
C1S 0.176(16) 0.090(10) 0.106(11) -0.039(8) 0.043(11) -0.059(11)
Cl3S 0.107(3) 0.162(3) 0.0456(16) -0.0091(18) -0.0049(15) 0.068(2)
Cl4S 0.098(2) 0.097(3) 0.088(2) -0.0049(19) 0.0252(18) 0.0254(18)
C2S 0.29(3) 0.088(9) 0.077(9) 0.032(7) 0.076(14) 0.069(14)

loop_
_atom_type_symbol
_atom_type_description
_atom_type_scat_dispersion_real
_atom_type_scat_dispersion_imag
_atom_type_scat_source
C C 0.0033 0.0016 'International Tables Vol C Tables 4.2.6.8 and 6.1.1.4'
H H 0.0000 0.0000 'International Tables Vol C Tables 4.2.6.8 and 6.1.1.4'
O O 0.0106 0.0060 'International Tables Vol C Tables 4.2.6.8 and 6.1.1.4'
F F 0.0171 0.0103 'International Tables Vol C Tables 4.2.6.8 and 6.1.1.4'
P P 0.1023 0.0942 'International Tables Vol C Tables 4.2.6.8 and 6.1.1.4'
S S 0.1246 0.1234 'International Tables Vol C Tables 4.2.6.8 and 6.1.1.4'
Cl Cl 0.1484 0.1585 'International Tables Vol C Tables 4.2.6.8 and 6.1.1.4'
Ru Ru -1.2594 0.8363 'International Tables Vol C Tables 4.2.6.8 and 6.1.1.4'
Ir Ir -1.4442 7.9887 'International Tables Vol C Tables 4.2.6.8 and 6.1.1.4'

loop_
_geom_angle_atom_site_label_1
_geom_angle_atom_site_label_2
_geom_angle_atom_site_label_3
_geom_angle
C3 Ir O4 177.9(2)
C3 Ir P3 86.6(2)
O4 Ir P3 92.75(14)
C3 Ir P1 87.3(2)
O4 Ir P1 93.68(14)
P3 Ir P1 167.64(6)
C3 Ir Ru 68.7(2)
O4 Ir Ru 109.32(12)
P3 Ir Ru 93.90(5)
P1 Ir Ru 93.92(5)
C2 Ru C1 94.1(3)
C2 Ru O3 159.2(2)
C1 Ru O3 106.7(2)
C2 Ru P2 97.1(3)
C1 Ru P2 86.5(2)
O3 Ru P2 84.20(14)
C2 Ru P4 96.1(3)
C1 Ru P4 86.9(2)
O3 Ru P4 85.43(14)
P2 Ru P4 165.58(7)
C2 Ru Ir 89.4(2)
C1 Ru Ir 176.52(19)
O3 Ru Ir 69.84(12)
P2 Ru Ir 92.82(5)
P4 Ru Ir 92.99(5)
O6 S1 O5 116.7(4)
O6 S1 O4 113.7(4)
O5 S1 O4 113.8(4)
O6 S1 C5 104.4(4)
O5 S1 C5 104.4(4)
O4 S1 C5 101.4(3)
C21 P1 C10 104.7(3)
C21 P1 C11 106.0(3)
C10 P1 C11 102.0(3)
C21 P1 Ir 106.8(3)
C10 P1 Ir 110.8(3)
C11 P1 Ir 124.9(2)
C41 P2 C10 106.5(3)
C41 P2 C31 103.6(3)
C10 P2 C31 102.2(3)
C41 P2 Ru 120.5(3)
C10 P2 Ru 110.0(2)
C31 P2 Ru 112.3(2)
C61 P3 C51 106.4(4)
C61 P3 C20 106.8(4)
C51 P3 C20 103.8(3)
C61 P3 Ir 104.0(3)
C51 P3 Ir 123.0(2)
C20 P3 Ir 111.9(2)
C81 P4 C20 107.2(3)
C81 P4 C71 103.9(3)
C20 P4 C71 103.8(3)
C81 P4 Ru 120.8(2)
C20 P4 Ru 109.7(2)
C71 P4 Ru 110.0(2)
C3 O3 Ru 101.0(4)
S1 O4 Ir 131.2(3)
O1 C1 Ru 175.5(6)
O2 C2 Ru 173.9(6)
O3 C3 C4 114.6(6)
O3 C3 Ir 120.4(5)
C4 C3 Ir 125.0(5)
F1 C5 F2 109.0(7)
F1 C5 F3 108.6(7)
F2 C5 F3 106.7(7)
F1 C5 S1 109.9(6)
F2 C5 S1 112.1(6)
F3 C5 S1 110.4(6)
P1 C10 P2 109.6(4)
C12 C11 C16 120.2(7)
C12 C11 P1 121.4(6)
C16 C11 P1 118.2(6)
C11 C12 C13 119.0(8)
C14 C13 C12 120.8(8)
C15 C14 C13 119.1(8)
C16 C15 C14 120.8(8)
C15 C16 C11 119.9(8)
P4 C20 P3 109.9(4)
C26 C21 C22 117.4(7)
C26 C21 P1 123.9(6)
C22 C21 P1 118.3(6)
C23 C22 C21 122.2(8)
C22 C23 C24 119.8(9)
C23 C24 C25 119.4(8)
C26 C25 C24 121.0(8)
C25 C26 C21 120.2(8)
C36 C31 C32 118.8(7)
C36 C31 P2 121.3(6)
C32 C31 P2 119.8(6)
C31 C32 C33 119.8(8)
C34 C33 C32 120.0(8)
C35 C34 C33 120.7(8)
C34 C35 C36 120.1(8)
C35 C36 C31 120.6(8)
C42 C41 C46 118.6(7)
C42 C41 P2 120.2(6)
C46 C41 P2 121.1(6)
C43 C42 C41 118.9(7)
C44 C43 C42 121.2(8)
C43 C44 C45 120.3(8)
C46 C45 C44 120.1(8)
C45 C46 C41 121.0(8)
C52 C51 C56 120.3(7)
C52 C51 P3 120.9(6)
C56 C51 P3 118.7(6)
C51 C52 C53 118.9(7)
C54 C53 C52 120.9(8)
C55 C54 C53 119.8(8)
C54 C55 C56 120.1(7)
C51 C56 C55 120.0(7)
C66 C61 C62 119.3(8)
C66 C61 P3 123.5(7)
C62 C61 P3 117.0(6)
C63 C62 C61 120.7(8)
C62 C63 C64 119.8(9)
C65 C64 C63 120.2(9)
C64 C65 C66 120.8(9)
C61 C66 C65 119.2(9)
C76 C71 C72 118.6(7)
C76 C71 P4 123.2(6)
C72 C71 P4 118.2(6)
C73 C72 C71 119.0(8)
C74 C73 C72 121.5(8)
C73 C74 C75 120.3(8)
C74 C75 C76 118.7(9)
C71 C76 C75 121.9(8)
C86 C81 C82 119.3(7)
C86 C81 P4 122.2(5)
C82 C81 P4 118.5(6)
C83 C82 C81 120.2(8)
C82 C83 C84 121.1(8)
C85 C84 C83 119.3(8)
C84 C85 C86 120.4(8)
C81 C86 C85 119.6(7)
O93 S2 O91 114.1(4)
O93 S2 O92 114.7(4)
O91 S2 O92 117.0(5)
O93 S2 C90 103.3(5)
O91 S2 C90 102.8(4)
O92 S2 C90 102.2(4)
F92 C90 F93 110.7(9)
F92 C90 F91 107.8(9)
F93 C90 F91 107.7(8)
F92 C90 S2 109.9(7)
F93 C90 S2 110.9(7)
F91 C90 S2 109.7(7)
Cl1S C1S Cl2S 108.0(6)
Cl4S C2S Cl3S 115.6(7)

loop_
_geom_bond_atom_site_label_1
_geom_bond_atom_site_label_2
_geom_bond_distance
Ir C3 1.919(7)
Ir O4 2.224(4)
Ir P3 2.3185(17)
Ir P1 2.3196(19)
Ir Ru 2.7037(6)
Ru C2 1.858(7)
Ru C1 1.887(7)
Ru O3 2.123(4)
Ru P2 2.4073(19)
Ru P4 2.411(2)
S1 O6 1.417(6)
S1 O5 1.420(6)
S1 O4 1.468(5)
S1 C5 1.832(8)
P1 C21 1.809(8)
P1 C10 1.823(7)
P1 C11 1.824(7)
P2 C41 1.810(7)
P2 C10 1.831(7)
P2 C31 1.832(7)
P3 C61 1.817(8)
P3 C51 1.822(7)
P3 C20 1.833(7)
P4 C81 1.815(7)
P4 C20 1.816(7)
P4 C71 1.825(7)
F1 C5 1.303(9)
F2 C5 1.305(9)
F3 C5 1.315(9)
O1 C1 1.139(8)
O2 C2 1.156(8)
O3 C3 1.292(8)
C3 C4 1.507(9)
C11 C12 1.375(11)
C11 C16 1.380(10)
C12 C13 1.387(11)
C13 C14 1.375(12)
C14 C15 1.374(12)
C15 C16 1.366(11)
C21 C26 1.393(11)
C21 C22 1.398(11)
C22 C23 1.362(11)
C23 C24 1.378(12)
C24 C25 1.380(12)
C25 C26 1.379(12)
C31 C36 1.386(11)
C31 C32 1.389(10)
C32 C33 1.389(11)
C33 C34 1.373(13)
C34 C35 1.352(12)
C35 C36 1.383(11)
C41 C42 1.394(10)
C41 C46 1.404(10)
C42 C43 1.383(10)
C43 C44 1.363(11)
C44 C45 1.370(11)
C45 C46 1.354(10)
C51 C52 1.373(10)
C51 C56 1.380(10)
C52 C53 1.388(11)
C53 C54 1.378(12)
C54 C55 1.358(12)
C55 C56 1.390(11)
C61 C66 1.385(11)
C61 C62 1.394(12)
C62 C63 1.371(11)
C63 C64 1.378(13)
C64 C65 1.365(13)
C65 C66 1.392(12)
C71 C76 1.362(10)
C71 C72 1.399(10)
C72 C73 1.397(10)
C73 C74 1.350(12)
C74 C75 1.375(12)
C75 C76 1.401(11)
C81 C86 1.388(10)
C81 C82 1.396(10)
C82 C83 1.356(11)
C83 C84 1.386(12)
C84 C85 1.375(12)
C85 C86 1.393(10)
S2 O93 1.424(6)
S2 O91 1.426(6)
S2 O92 1.442(6)
S2 C90 1.827(10)
F91 C90 1.324(10)
F92 C90 1.310(10)
F93 C90 1.315(12)
Cl1S C1S 1.780(15)
Cl2S C1S 1.780(14)
Cl3S C2S 1.755(13)
Cl4S C2S 1.624(13)

loop_
_geom_torsion_atom_site_label_1
_geom_torsion_atom_site_label_2
_geom_torsion_atom_site_label_3
_geom_torsion_atom_site_label_4
_geom_torsion
C3 Ir Ru C2 179.1(3)
O4 Ir Ru C2 -1.8(3)
P3 Ir Ru C2 -96.1(3)
P1 Ir Ru C2 93.5(3)
C3 Ir Ru C1 3(4)
O4 Ir Ru C1 -178(66)
P3 Ir Ru C1 88(4)
P1 Ir Ru C1 -82(4)
C3 Ir Ru O3 -0.8(3)
O4 Ir Ru O3 178.34(19)
P3 Ir Ru O3 84.04(15)
P1 Ir Ru O3 -86.37(15)
C3 Ir Ru P2 82.0(2)
O4 Ir Ru P2 -98.88(14)
P3 Ir Ru P2 166.82(7)
P1 Ir Ru P2 -3.59(7)
C3 Ir Ru P4 -84.8(2)
O4 Ir Ru P4 94.33(14)
P3 Ir Ru P4 0.03(7)
P1 Ir Ru P4 -170.38(6)
C3 Ir P1 C21 75.2(3)
O4 Ir P1 C21 -106.7(3)
P3 Ir P1 C21 14.6(4)
Ru Ir P1 C21 143.7(2)
C3 Ir P1 C10 -38.3(3)
O4 Ir P1 C10 139.9(3)
P3 Ir P1 C10 -98.9(4)
Ru Ir P1 C10 30.2(3)
C3 Ir P1 C11 -160.6(4)
O4 Ir P1 C11 17.5(3)
P3 Ir P1 C11 138.7(4)
Ru Ir P1 C11 -92.2(3)
C2 Ru P2 C41 12.1(3)
C1 Ru P2 C41 -81.7(3)
O3 Ru P2 C41 171.2(3)
P4 Ru P2 C41 -144.6(4)
Ir Ru P2 C41 101.8(3)
C2 Ru P2 C10 -112.4(3)
C1 Ru P2 C10 153.9(3)
O3 Ru P2 C10 46.7(3)
P4 Ru P2 C10 90.9(4)
Ir Ru P2 C10 -22.7(2)
C2 Ru P2 C31 134.5(3)
C1 Ru P2 C31 40.8(3)
O3 Ru P2 C31 -66.4(3)
P4 Ru P2 C31 -22.2(4)
Ir Ru P2 C31 -135.8(3)
C3 Ir P3 C61 -72.4(3)
O4 Ir P3 C61 109.7(3)
P1 Ir P3 C61 -11.6(4)
Ru Ir P3 C61 -140.7(3)
C3 Ir P3 C51 167.1(4)
O4 Ir P3 C51 -10.9(3)
P1 Ir P3 C51 -132.2(4)
Ru Ir P3 C51 98.7(3)
C3 Ir P3 C20 42.5(3)
O4 Ir P3 C20 -135.5(3)
P1 Ir P3 C20 103.2(4)
Ru Ir P3 C20 -25.9(3)
C2 Ru P4 C81 -10.1(4)
C1 Ru P4 C81 83.7(3)
O3 Ru P4 C81 -169.3(3)
P2 Ru P4 C81 146.6(4)
Ir Ru P4 C81 -99.8(3)
C2 Ru P4 C20 115.3(3)
C1 Ru P4 C20 -150.9(3)
O3 Ru P4 C20 -43.8(3)
P2 Ru P4 C20 -88.0(4)
Ir Ru P4 C20 25.7(2)
C2 Ru P4 C71 -131.1(3)
C1 Ru P4 C71 -37.2(3)
O3 Ru P4 C71 69.8(3)
P2 Ru P4 C71 25.7(4)
Ir Ru P4 C71 139.3(3)
C2 Ru O3 C3 0.7(10)
C1 Ru O3 C3 -178.7(4)
P2 Ru O3 C3 -94.1(4)
P4 Ru O3 C3 95.9(4)
Ir Ru O3 C3 1.1(4)
O6 S1 O4 Ir -65.7(5)
O5 S1 O4 Ir 71.3(5)
C5 S1 O4 Ir -177.1(4)
C3 Ir O4 S1 -159(7)
P3 Ir O4 S1 -86.7(4)
P1 Ir O4 S1 82.8(4)
Ru Ir O4 S1 178.2(3)
C2 Ru C1 O1 -28(9)
O3 Ru C1 O1 151(9)
P2 Ru C1 O1 69(9)
P4 Ru C1 O1 -124(9)
Ir Ru C1 O1 147(7)
C1 Ru C2 O2 173(7)
O3 Ru C2 O2 -7(7)
P2 Ru C2 O2 86(7)
P4 Ru C2 O2 -100(7)
Ir Ru C2 O2 -7(7)
Ru O3 C3 C4 178.0(5)
Ru O3 C3 Ir -1.6(6)
O4 Ir C3 O3 -22(7)
P3 Ir C3 O3 -94.2(5)
P1 Ir C3 O3 96.6(5)
Ru Ir C3 O3 1.3(5)
O4 Ir C3 C4 158(6)
P3 Ir C3 C4 86.3(6)
P1 Ir C3 C4 -83.0(6)
Ru Ir C3 C4 -178.2(6)
O6 S1 C5 F1 61.6(7)
O5 S1 C5 F1 -61.5(7)
O4 S1 C5 F1 180.0(6)
O6 S1 C5 F2 -59.7(7)
O5 S1 C5 F2 177.2(6)
O4 S1 C5 F2 58.7(7)
O6 S1 C5 F3 -178.6(6)
O5 S1 C5 F3 58.4(7)
O4 S1 C5 F3 -60.2(6)
C21 P1 C10 P2 -167.3(4)
C11 P1 C10 P2 82.4(4)
Ir P1 C10 P2 -52.5(4)
C41 P2 C10 P1 -84.0(4)
C31 P2 C10 P1 167.7(4)
Ru P2 C10 P1 48.2(4)
C21 P1 C11 C12 145.3(7)
C10 P1 C11 C12 -105.4(7)
Ir P1 C11 C12 20.7(8)
C21 P1 C11 C16 -39.6(7)
C10 P1 C11 C16 69.7(7)
Ir P1 C11 C16 -164.2(5)
C16 C11 C12 C13 -1.7(12)
P1 C11 C12 C13 173.2(6)
C11 C12 C13 C14 -0.3(13)
C12 C13 C14 C15 1.3(14)
C13 C14 C15 C16 -0.2(14)
C14 C15 C16 C11 -1.8(13)
C12 C11 C16 C15 2.8(12)
P1 C11 C16 C15 -172.3(6)
C81 P4 C20 P3 84.4(4)
C71 P4 C20 P3 -166.0(4)
Ru P4 C20 P3 -48.5(4)
C61 P3 C20 P4 162.8(4)
C51 P3 C20 P4 -85.0(4)
Ir P3 C20 P4 49.7(4)
C10 P1 C21 C26 -7.4(8)
C11 P1 C21 C26 100.0(7)
Ir P1 C21 C26 -124.9(7)
C10 P1 C21 C22 165.9(6)
C11 P1 C21 C22 -86.8(7)
Ir P1 C21 C22 48.3(7)
C26 C21 C22 C23 0.5(12)
P1 C21 C22 C23 -173.2(7)
C21 C22 C23 C24 0.4(13)
C22 C23 C24 C25 -1.0(14)
C23 C24 C25 C26 0.6(14)
C24 C25 C26 C21 0.4(13)
C22 C21 C26 C25 -0.9(12)
P1 C21 C26 C25 172.4(7)
C41 P2 C31 C36 -2.3(8)
C10 P2 C31 C36 108.3(7)
Ru P2 C31 C36 -133.9(6)
C41 P2 C31 C32 -178.0(6)
C10 P2 C31 C32 -67.4(7)
Ru P2 C31 C32 50.4(7)
C36 C31 C32 C33 0.3(13)
P2 C31 C32 C33 176.1(7)
C31 C32 C33 C34 0.0(14)
C32 C33 C34 C35 -0.6(15)
C33 C34 C35 C36 0.9(15)
C34 C35 C36 C31 -0.6(14)
C32 C31 C36 C35 0.0(13)
P2 C31 C36 C35 -175.8(7)
C10 P2 C41 C42 156.8(6)
C31 P2 C41 C42 -95.8(6)
Ru P2 C41 C42 30.7(7)
C10 P2 C41 C46 -27.5(7)
C31 P2 C41 C46 79.9(6)
Ru P2 C41 C46 -153.6(5)
C46 C41 C42 C43 -0.9(11)
P2 C41 C42 C43 174.9(6)
C41 C42 C43 C44 1.5(12)
C42 C43 C44 C45 -1.3(13)
C43 C44 C45 C46 0.5(13)
C44 C45 C46 C41 0.1(12)
C42 C41 C46 C45 0.2(11)
P2 C41 C46 C45 -175.6(6)
C61 P3 C51 C52 -152.2(6)
C20 P3 C51 C52 95.3(6)
Ir P3 C51 C52 -32.8(7)
C61 P3 C51 C56 31.8(7)
C20 P3 C51 C56 -80.6(7)
Ir P3 C51 C56 151.2(5)
C56 C51 C52 C53 1.6(12)
P3 C51 C52 C53 -174.3(6)
C51 C52 C53 C54 -1.5(12)
C52 C53 C54 C55 0.7(13)
C53 C54 C55 C56 -0.1(13)
C52 C51 C56 C55 -0.9(12)
P3 C51 C56 C55 175.1(6)
C54 C55 C56 C51 0.1(12)
C51 P3 C61 C66 -107.9(7)
C20 P3 C61 C66 2.5(8)
Ir P3 C61 C66 121.0(7)
C51 P3 C61 C62 78.4(7)
C20 P3 C61 C62 -171.2(6)
Ir P3 C61 C62 -52.7(6)
C66 C61 C62 C63 -2.6(12)
P3 C61 C62 C63 171.3(7)
C61 C62 C63 C64 0.8(13)
C62 C63 C64 C65 1.5(14)
C63 C64 C65 C66 -2.0(15)
C62 C61 C66 C65 2.1(12)
P3 C61 C66 C65 -171.4(7)
C64 C65 C66 C61 0.1(14)
C81 P4 C71 C76 -3.0(7)
C20 P4 C71 C76 -115.0(7)
Ru P4 C71 C76 127.6(6)
C81 P4 C71 C72 177.6(6)
C20 P4 C71 C72 65.6(7)
Ru P4 C71 C72 -51.8(7)
C76 C71 C72 C73 -1.4(12)
P4 C71 C72 C73 178.0(6)
C71 C72 C73 C74 0.1(13)
C72 C73 C74 C75 -0.1(14)
C73 C74 C75 C76 1.3(15)
C72 C71 C76 C75 2.7(13)
P4 C71 C76 C75 -176.7(7)
C74 C75 C76 C71 -2.6(14)
C20 P4 C81 C86 21.0(7)
C71 P4 C81 C86 -88.5(7)
Ru P4 C81 C86 147.6(5)
C20 P4 C81 C82 -160.5(6)
C71 P4 C81 C82 90.0(6)
Ru P4 C81 C82 -33.9(7)
C86 C81 C82 C83 0.4(12)
P4 C81 C82 C83 -178.2(7)
C81 C82 C83 C84 -1.7(13)
C82 C83 C84 C85 0.7(14)
C83 C84 C85 C86 1.7(13)
C82 C81 C86 C85 2.0(11)
P4 C81 C86 C85 -179.5(6)
C84 C85 C86 C81 -3.0(12)
O93 S2 C90 F92 -54.8(9)
O91 S2 C90 F92 64.1(9)
O92 S2 C90 F92 -174.2(8)
O93 S2 C90 F93 -177.5(7)
O91 S2 C90 F93 -58.6(7)
O92 S2 C90 F93 63.1(7)
O93 S2 C90 F91 63.6(8)
O91 S2 C90 F91 -177.5(7)
O92 S2 C90 F91 -55.8(8)
